data_4112427
loop_
_publ_author_name
'Javier Vela'
'Sebastian Stoian'
'Christine J. Flaschenriem'
'Eckard M\"unck'
'Patrick L. Holland'

_publ_section_title
;
 A Sulfido-Bridged Diiron(II) Compound and Its Reactions with
 Nitrogenase-Relevant Substrates
;
_journal_name_full 'Journal of the American Chemical Society'
_journal_page_first 4522
_journal_page_last 4523
_journal_paper_doi 10.1021/ja049417l
_journal_volume 126
_journal_year 2004
_chemical_formula_sum 'C60 H94 Fe2 N8 S'
_chemical_formula_weight 1071.19
_chemical_name_common 1(H2NNHMe)2
_chemical_name_systematic
;
 ?
;
_space_group_IT_number 19
_symmetry_cell_setting orthorhombic
_symmetry_space_group_name_Hall 'P 2ac 2ab'
_symmetry_space_group_name_H-M 'P 21 21 21'
_atom_sites_solution_hydrogens geom
_atom_sites_solution_primary direct
_atom_sites_solution_secondary difmap
_audit_creation_method SHELXL-97
_cell_angle_alpha 90.00
_cell_angle_beta 90.00
_cell_angle_gamma 90.00
_cell_formula_units_Z 4
_cell_length_a 14.7025(13)
_cell_length_b 16.3018(14)
_cell_length_c 25.560(2)
_cell_measurement_reflns_used 9044
_cell_measurement_temperature 193(2)
_cell_measurement_theta_max 24.7
_cell_measurement_theta_min 2.5
_cell_volume 6126.1(9)
_computing_cell_refinement 'Bruker SMART'
_computing_data_collection 'Bruker SMART'
_computing_data_reduction 'Bruker SAINT'
_computing_molecular_graphics 'Bruker SHELXTL'
_computing_publication_material 'Bruker SHELXTL'
_computing_structure_refinement 'SHELXL-97 (Sheldrick, 1997)'
_computing_structure_solution 'SHELXS-97 (Sheldrick, 1990)'
_diffrn_ambient_temperature 193(2)
_diffrn_measured_fraction_theta_full 1.000
_diffrn_measured_fraction_theta_max 1.000
_diffrn_measurement_device_type 'CCD area detector'
_diffrn_measurement_method 'phi and omega scans'
_diffrn_radiation_monochromator graphite
_diffrn_radiation_source 'fine-focus sealed tube'
_diffrn_radiation_type MoK\a
_diffrn_radiation_wavelength 0.71073
_diffrn_reflns_av_R_equivalents 0.0712
_diffrn_reflns_av_sigmaI/netI 0.0477
_diffrn_reflns_limit_h_max 15
_diffrn_reflns_limit_h_min -15
_diffrn_reflns_limit_k_max 16
_diffrn_reflns_limit_k_min -16
_diffrn_reflns_limit_l_max 26
_diffrn_reflns_limit_l_min -26
_diffrn_reflns_number 43715
_diffrn_reflns_theta_full 21.50
_diffrn_reflns_theta_max 21.50
_diffrn_reflns_theta_min 1.48
_exptl_absorpt_coefficient_mu 0.550
_exptl_absorpt_correction_T_max 0.99
_exptl_absorpt_correction_T_min 0.84
_exptl_absorpt_correction_type empirical
_exptl_absorpt_process_details SADABS
_exptl_crystal_colour Red
_exptl_crystal_density_diffrn 1.161
_exptl_crystal_description Block
_exptl_crystal_F_000 2312
_exptl_crystal_size_max 0.36
_exptl_crystal_size_mid 0.22
_exptl_crystal_size_min 0.20
_refine_diff_density_max 0.316
_refine_diff_density_min -0.254
_refine_diff_density_rms 0.055
_refine_ls_abs_structure_details 'Flack H D (1983), Acta Cryst. A39, 876-881'
_refine_ls_abs_structure_Flack 0.55(2)
_refine_ls_extinction_method none
_refine_ls_goodness_of_fit_ref 1.111
_refine_ls_hydrogen_treatment mixed
_refine_ls_matrix_type full
_refine_ls_number_parameters 641
_refine_ls_number_reflns 7047
_refine_ls_number_restraints 0
_refine_ls_restrained_S_all 1.111
_refine_ls_R_factor_all 0.0613
_refine_ls_R_factor_gt 0.0478
_refine_ls_shift/su_max 0.003
_refine_ls_shift/su_mean 0.001
_refine_ls_structure_factor_coef Fsqd
_refine_ls_weighting_details 'calc w=1/[\s^2^(Fo^2^)+(0.0289P)^2^+8.4733P] where P=(Fo^2^+2Fc^2^)/3'
_refine_ls_weighting_scheme calc
_refine_ls_wR_factor_gt 0.0944
_refine_ls_wR_factor_ref 0.0994
_reflns_number_gt 6073
_reflns_number_total 7047
_reflns_threshold_expression >2sigma(I)
_cod_data_source_file ja049417lsi20040202_112433_3.cif
_cod_data_source_block 1.(H2NNHMe)2
_cod_original_cell_volume 6126.2(9)
_cod_database_code 4112427

loop_
_symmetry_equiv_pos_as_xyz
'x, y, z'
'-x+1/2, -y, z+1/2'
'-x, y+1/2, -z+1/2'
'x+1/2, -y+1/2, -z'

loop_
_atom_site_label
_atom_site_type_symbol
_atom_site_fract_x
_atom_site_fract_y
_atom_site_fract_z
_atom_site_U_iso_or_equiv
_atom_site_adp_type
_atom_site_occupancy
_atom_site_symmetry_multiplicity
_atom_site_calc_flag
_atom_site_refinement_flags
Fe1 Fe 0.16204(5) 0.91654(4) 0.11499(3) 0.0241(2) Uani 1 1 d .
Fe2 Fe 0.39013(5) 1.06217(4) 0.10560(3) 0.0252(2) Uani 1 1 d .
S1 S 0.29025(12) 0.97516(10) 0.14000(6) 0.0446(4) Uani 1 1 d .
N24 N 0.5189(3) 1.0405(3) 0.08047(16) 0.0275(12) Uani 1 1 d .
N21 N 0.0434(3) 0.9479(3) 0.07874(16) 0.0238(11) Uani 1 1 d .
N11 N 0.1013(3) 0.8340(2) 0.16266(16) 0.0242(11) Uani 1 1 d .
C31 C -0.0347(4) 0.8272(3) 0.1098(2) 0.0304(13) Uani 1 1 d .
H31A H -0.0837 0.7918 0.1008 0.036 Uiso 1 1 calc R
C76 C 0.5738(4) 0.9344(4) 0.1647(2) 0.0462(17) Uani 1 1 d .
H76A H 0.5416 0.9884 0.1671 0.055 Uiso 1 1 calc R
C62 C 0.1188(4) 0.8650(4) 0.2560(2) 0.0331(15) Uani 1 1 d .
N14 N 0.4258(3) 1.1655(3) 0.14404(17) 0.0257(11) Uani 1 1 d .
C103 C 0.0167(4) 1.0957(4) 0.1387(2) 0.0399(17) Uani 1 1 d .
H10A H 0.0471 1.0446 0.1515 0.048 Uiso 1 1 calc R
C21 C 0.0225(4) 0.7984(3) 0.15065(19) 0.0213(13) Uani 1 1 d .
C41 C -0.0298(4) 0.8997(3) 0.0809(2) 0.0296(14) Uani 1 1 d .
C51 C -0.1153(4) 0.9254(4) 0.0518(2) 0.0464(16) Uani 1 1 d .
H51A H -0.1038 0.9768 0.0330 0.070 Uiso 1 1 calc R
H51B H -0.1649 0.9335 0.0769 0.070 Uiso 1 1 calc R
H51C H -0.1323 0.8826 0.0267 0.070 Uiso 1 1 calc R
C44 C 0.5856(4) 1.0971(3) 0.0825(2) 0.0302(14) Uani 1 1 d .
C72 C 0.2330(4) 0.6987(3) 0.1715(3) 0.0391(16) Uani 1 1 d .
H72A H 0.1892 0.7086 0.1422 0.047 Uiso 1 1 calc R
C75 C 0.4096(4) 1.0814(4) 0.2437(2) 0.0384(16) Uani 1 1 d .
H75A H 0.4239 1.0528 0.2101 0.046 Uiso 1 1 calc R
C24 C 0.5059(4) 1.2022(3) 0.1394(2) 0.0238(14) Uani 1 1 d .
C12 C 0.1412(4) 0.8160(3) 0.2125(2) 0.0275(14) Uani 1 1 d .
C52 C 0.1587(5) 0.8472(4) 0.3037(2) 0.0446(17) Uani 1 1 d .
H52A H 0.1441 0.8799 0.3333 0.054 Uiso 1 1 calc R
C73 C 0.0646(4) 0.9511(4) -0.0357(2) 0.0377(16) Uani 1 1 d .
H73A H 0.0572 0.9026 -0.0122 0.045 Uiso 1 1 calc R
N28 N 0.3639(4) 1.1552(4) 0.0014(2) 0.0566(17) Uani 1 1 d .
H28A H 0.4190 1.1743 0.0070 0.068 Uiso 1 1 calc R
C15 C 0.3627(4) 1.1968(3) 0.1822(2) 0.0287(14) Uani 1 1 d .
C34 C 0.5746(4) 1.1729(3) 0.1060(2) 0.0300(14) Uani 1 1 d .
H34A H 0.6211 1.2116 0.0983 0.036 Uiso 1 1 calc R
C16 C 0.5416(4) 0.9575(3) 0.0674(2) 0.0319(15) Uani 1 1 d .
N18 N 0.3221(3) 1.0936(3) 0.03277(17) 0.0441(14) Uani 1 1 d .
H18A H 0.3172 1.0467 0.0130 0.053 Uiso 1 1 calc R
H18E H 0.2640 1.1106 0.0406 0.053 Uiso 1 1 calc R
C25 C 0.3526(4) 1.1555(4) 0.2304(2) 0.0334(15) Uani 1 1 d .
C66 C 0.5378(4) 0.9286(4) 0.0159(2) 0.0417(16) Uani 1 1 d .
C22 C 0.2035(4) 0.7508(3) 0.2178(2) 0.0340(15) Uani 1 1 d .
C53 C 0.0250(4) 1.1711(4) 0.0536(3) 0.0436(17) Uani 1 1 d .
H53A H 0.0152 1.2204 0.0726 0.052 Uiso 1 1 calc R
C43 C 0.0357(5) 1.1750(4) -0.0003(3) 0.0500(19) Uani 1 1 d .
H43A H 0.0349 1.2263 -0.0179 0.060 Uiso 1 1 calc R
C11 C -0.0104(4) 0.7253(3) 0.1806(2) 0.0395(17) Uani 1 1 d .
H11A H 0.0342 0.7111 0.2076 0.059 Uiso 1 1 calc R
H11B H -0.0179 0.6788 0.1566 0.059 Uiso 1 1 calc R
H11C H -0.0689 0.7380 0.1970 0.059 Uiso 1 1 calc R
C102 C 0.0512(4) 0.9342(4) 0.2518(2) 0.0374(16) Uani 1 1 d .
H10B H 0.0389 0.9431 0.2137 0.045 Uiso 1 1 calc R
C106 C 0.5155(5) 0.9851(4) -0.0297(2) 0.0505(19) Uani 1 1 d .
H10C H 0.5037 1.0414 -0.0156 0.061 Uiso 1 1 calc R
C33 C 0.0475(4) 1.1035(4) -0.0276(2) 0.0422(17) Uani 1 1 d .
H33A H 0.0536 1.1059 -0.0645 0.051 Uiso 1 1 calc R
N17 N 0.2053(3) 0.8294(3) 0.05523(17) 0.0366(13) Uani 1 1 d .
H17A H 0.2033 0.7776 0.0696 0.044 Uiso 1 1 calc R
H17E H 0.1634 0.8307 0.0285 0.044 Uiso 1 1 calc R
C63 C 0.0283(4) 1.0981(3) 0.0804(2) 0.0322(15) Uani 1 1 d .
C13 C 0.0407(3) 1.0252(3) 0.0515(2) 0.0248(13) Uani 1 1 d .
C105 C 0.3145(4) 1.3085(3) 0.1177(3) 0.0487(18) Uani 1 1 d .
H10D H 0.3696 1.2878 0.0990 0.058 Uiso 1 1 calc R
N27 N 0.2931(3) 0.8410(3) 0.03318(19) 0.0490(15) Uani 1 1 d .
H27A H 0.3240 0.8871 0.0358 0.059 Uiso 1 1 calc R
C14 C 0.5268(4) 1.2810(3) 0.1685(2) 0.0328(15) Uani 1 1 d .
H14A H 0.4749 1.2959 0.1905 0.049 Uiso 1 1 calc R
H14B H 0.5385 1.3250 0.1432 0.049 Uiso 1 1 calc R
H14C H 0.5807 1.2731 0.1905 0.049 Uiso 1 1 calc R
C23 C 0.0507(4) 1.0271(4) -0.0029(2) 0.0325(15) Uani 1 1 d .
C35 C 0.2903(5) 1.1884(5) 0.2658(2) 0.0502(19) Uani 1 1 d .
H35A H 0.2817 1.1617 0.2985 0.060 Uiso 1 1 calc R
C55 C 0.2511(4) 1.2961(4) 0.2081(3) 0.055(2) Uani 1 1 d .
H55A H 0.2165 1.3441 0.2009 0.066 Uiso 1 1 calc R
C36 C 0.5827(5) 0.8233(4) 0.0972(3) 0.059(2) Uani 1 1 d .
H36A H 0.5980 0.7869 0.1249 0.071 Uiso 1 1 calc R
C83 C -0.0034(5) 0.9414(4) -0.0806(2) 0.062(2) Uani 1 1 d .
H83A H -0.0655 0.9429 -0.0667 0.093 Uiso 1 1 calc R
H83B H 0.0069 0.8888 -0.0982 0.093 Uiso 1 1 calc R
H83C H 0.0047 0.9862 -0.1057 0.093 Uiso 1 1 calc R
C45 C 0.2406(5) 1.2584(5) 0.2552(3) 0.061(2) Uani 1 1 d .
H45A H 0.1997 1.2799 0.2805 0.073 Uiso 1 1 calc R
C26 C 0.5651(4) 0.9050(3) 0.1088(3) 0.0404(16) Uani 1 1 d .
C32 C 0.2423(4) 0.7355(4) 0.2670(2) 0.0423(17) Uani 1 1 d .
H32A H 0.2849 0.6921 0.2710 0.051 Uiso 1 1 calc R
C93 C 0.1624(5) 0.9488(4) -0.0576(2) 0.0576(19) Uani 1 1 d .
H93A H 0.2059 0.9549 -0.0288 0.086 Uiso 1 1 calc R
H93B H 0.1706 0.9937 -0.0827 0.086 Uiso 1 1 calc R
H93C H 0.1728 0.8962 -0.0753 0.086 Uiso 1 1 calc R
C65 C 0.3107(4) 1.2669(4) 0.1699(3) 0.0419(17) Uani 1 1 d .
C85 C 0.3613(5) 1.0190(4) 0.2793(3) 0.061(2) Uani 1 1 d .
H85A H 0.3033 1.0029 0.2635 0.091 Uiso 1 1 calc R
H85B H 0.3500 1.0439 0.3136 0.091 Uiso 1 1 calc R
H85C H 0.3999 0.9704 0.2836 0.091 Uiso 1 1 calc R
C82 C 0.3267(5) 0.7263(4) 0.1533(3) 0.057(2) Uani 1 1 d .
H82A H 0.3254 0.7853 0.1458 0.086 Uiso 1 1 calc R
H82B H 0.3436 0.6962 0.1216 0.086 Uiso 1 1 calc R
H82C H 0.3713 0.7154 0.1809 0.086 Uiso 1 1 calc R
C18 C 0.3055(5) 1.1833(5) -0.0411(3) 0.078(3) Uani 1 1 d .
H18B H 0.3374 1.2253 -0.0615 0.117 Uiso 1 1 calc R
H18C H 0.2495 1.2066 -0.0265 0.117 Uiso 1 1 calc R
H18D H 0.2903 1.1368 -0.0638 0.117 Uiso 1 1 calc R
C95 C 0.5005(4) 1.1066(4) 0.2685(3) 0.057(2) Uani 1 1 d .
H95A H 0.5312 1.1463 0.2457 0.086 Uiso 1 1 calc R
H95B H 0.5390 1.0580 0.2728 0.086 Uiso 1 1 calc R
H95C H 0.4893 1.1317 0.3027 0.086 Uiso 1 1 calc R
C92 C 0.2328(5) 0.6069(4) 0.1835(3) 0.066(2) Uani 1 1 d .
H92A H 0.1720 0.5903 0.1951 0.099 Uiso 1 1 calc R
H92B H 0.2770 0.5953 0.2113 0.099 Uiso 1 1 calc R
H92C H 0.2492 0.5762 0.1520 0.099 Uiso 1 1 calc R
C42 C 0.2193(5) 0.7828(5) 0.3094(3) 0.054(2) Uani 1 1 d .
H42A H 0.2450 0.7714 0.3427 0.064 Uiso 1 1 calc R
C56 C 0.5561(5) 0.8457(4) 0.0068(3) 0.054(2) Uani 1 1 d .
H56A H 0.5529 0.8246 -0.0278 0.065 Uiso 1 1 calc R
C86 C 0.5299(5) 0.8774(4) 0.2051(3) 0.061(2) Uani 1 1 d .
H86A H 0.4662 0.8679 0.1957 0.092 Uiso 1 1 calc R
H86B H 0.5330 0.9028 0.2398 0.092 Uiso 1 1 calc R
H86C H 0.5625 0.8250 0.2057 0.092 Uiso 1 1 calc R
C126 C 0.4305(5) 0.9564(5) -0.0591(3) 0.070(2) Uani 1 1 d .
H12A H 0.3791 0.9534 -0.0349 0.104 Uiso 1 1 calc R
H12B H 0.4417 0.9020 -0.0742 0.104 Uiso 1 1 calc R
H12C H 0.4165 0.9953 -0.0872 0.104 Uiso 1 1 calc R
C96 C 0.6741(5) 0.9502(5) 0.1783(3) 0.079(2) Uani 1 1 d .
H96A H 0.7010 0.9866 0.1521 0.119 Uiso 1 1 calc R
H96B H 0.7071 0.8980 0.1788 0.119 Uiso 1 1 calc R
H96C H 0.6781 0.9760 0.2129 0.119 Uiso 1 1 calc R
C46 C 0.5789(5) 0.7939(4) 0.0477(3) 0.069(2) Uani 1 1 d .
H46A H 0.5918 0.7377 0.0410 0.083 Uiso 1 1 calc R
C125 C 0.3230(5) 1.4024(4) 0.1217(3) 0.081(3) Uani 1 1 d .
H12D H 0.3762 1.4164 0.1430 0.122 Uiso 1 1 calc R
H12E H 0.2681 1.4248 0.1380 0.122 Uiso 1 1 calc R
H12F H 0.3301 1.4257 0.0866 0.122 Uiso 1 1 calc R
C17 C 0.3260(5) 0.7689(5) 0.0060(3) 0.077(3) Uani 1 1 d .
H17B H 0.3864 0.7801 -0.0085 0.115 Uiso 1 1 calc R
H17C H 0.2840 0.7551 -0.0225 0.115 Uiso 1 1 calc R
H17D H 0.3297 0.7228 0.0305 0.115 Uiso 1 1 calc R
C123 C 0.0620(7) 1.1681(5) 0.1666(3) 0.099(3) Uani 1 1 d .
H12G H 0.0524 1.1631 0.2044 0.148 Uiso 1 1 calc R
H12H H 0.0353 1.2195 0.1541 0.148 Uiso 1 1 calc R
H12I H 0.1274 1.1679 0.1591 0.148 Uiso 1 1 calc R
C115 C 0.2322(5) 1.2869(4) 0.0847(3) 0.066(2) Uani 1 1 d .
H11D H 0.2269 1.2271 0.0821 0.098 Uiso 1 1 calc R
H11E H 0.2391 1.3104 0.0497 0.098 Uiso 1 1 calc R
H11F H 0.1773 1.3091 0.1012 0.098 Uiso 1 1 calc R
C122 C -0.0388(5) 0.9115(5) 0.2775(4) 0.100(3) Uani 1 1 d .
H12J H -0.0814 0.9575 0.2743 0.150 Uiso 1 1 calc R
H12K H -0.0285 0.8995 0.3146 0.150 Uiso 1 1 calc R
H12L H -0.0643 0.8630 0.2602 0.150 Uiso 1 1 calc R
C54 C 0.6784(4) 1.0789(4) 0.0588(2) 0.0403(16) Uani 1 1 d .
H54A H 0.6780 1.0239 0.0434 0.061 Uiso 1 1 calc R
H54B H 0.7250 1.0816 0.0862 0.061 Uiso 1 1 calc R
H54C H 0.6920 1.1195 0.0317 0.061 Uiso 1 1 calc R
C112 C 0.0866(5) 1.0135(4) 0.2736(3) 0.076(3) Uani 1 1 d .
H11G H 0.1444 1.0273 0.2566 0.115 Uiso 1 1 calc R
H11H H 0.0960 1.0078 0.3113 0.115 Uiso 1 1 calc R
H11I H 0.0423 1.0573 0.2670 0.115 Uiso 1 1 calc R
C116 C 0.5963(5) 0.9898(5) -0.0682(3) 0.082(3) Uani 1 1 d .
H11J H 0.6508 1.0082 -0.0495 0.124 Uiso 1 1 calc R
H11K H 0.5821 1.0288 -0.0962 0.124 Uiso 1 1 calc R
H11L H 0.6074 0.9355 -0.0833 0.124 Uiso 1 1 calc R
C113 C -0.0811(5) 1.0910(6) 0.1549(3) 0.093(3) Uani 1 1 d .
H11M H -0.1103 1.0446 0.1372 0.140 Uiso 1 1 calc R
H11N H -0.1121 1.1420 0.1452 0.140 Uiso 1 1 calc R
H11O H -0.0848 1.0833 0.1928 0.140 Uiso 1 1 calc R

loop_
_atom_site_aniso_label
_atom_site_aniso_U_11
_atom_site_aniso_U_22
_atom_site_aniso_U_33
_atom_site_aniso_U_23
_atom_site_aniso_U_13
_atom_site_aniso_U_12
Fe1 0.0236(4) 0.0245(4) 0.0243(4) -0.0006(4) -0.0005(4) -0.0033(4)
Fe2 0.0269(4) 0.0230(4) 0.0258(4) -0.0009(4) 0.0005(4) -0.0026(4)
S1 0.0397(10) 0.0525(11) 0.0417(9) 0.0063(8) -0.0051(8) -0.0240(8)
N24 0.036(3) 0.021(3) 0.025(3) 0.000(2) 0.000(2) 0.007(2)
N21 0.030(3) 0.022(3) 0.020(2) -0.007(2) -0.007(2) 0.000(2)
N11 0.023(3) 0.020(2) 0.030(3) 0.001(2) -0.004(2) 0.001(2)
C31 0.032(3) 0.022(3) 0.037(3) 0.004(3) -0.002(3) -0.004(3)
C76 0.053(4) 0.029(4) 0.057(4) 0.013(4) -0.006(3) 0.007(3)
C62 0.034(4) 0.039(4) 0.027(4) 0.002(3) -0.001(3) -0.008(3)
N14 0.025(3) 0.023(3) 0.030(3) -0.004(2) -0.002(2) -0.001(2)
C103 0.052(5) 0.031(4) 0.037(4) -0.004(3) 0.009(3) -0.004(3)
C21 0.023(4) 0.021(3) 0.020(3) -0.006(3) -0.005(3) 0.000(3)
C41 0.025(3) 0.029(4) 0.035(3) -0.011(3) -0.005(3) 0.002(3)
C51 0.031(4) 0.049(4) 0.059(4) 0.000(4) -0.011(3) 0.004(4)
C44 0.031(4) 0.026(3) 0.034(3) 0.009(3) -0.001(3) -0.008(3)
C72 0.042(4) 0.025(4) 0.050(4) 0.002(3) -0.011(3) 0.008(3)
C75 0.038(4) 0.052(4) 0.025(3) -0.010(3) 0.004(3) -0.012(3)
C24 0.018(3) 0.022(3) 0.032(3) 0.005(3) -0.008(3) -0.001(3)
C12 0.026(4) 0.022(3) 0.034(4) 0.010(3) -0.001(3) -0.006(3)
C52 0.051(4) 0.056(5) 0.026(4) -0.003(3) -0.007(3) -0.004(4)
C73 0.055(4) 0.036(4) 0.022(3) 0.003(3) -0.007(3) 0.001(3)
N28 0.042(4) 0.068(4) 0.060(4) 0.032(3) -0.004(3) -0.003(3)
C15 0.019(3) 0.026(3) 0.040(4) -0.009(3) 0.001(3) -0.009(3)
C34 0.029(3) 0.020(3) 0.040(4) 0.000(3) 0.006(3) -0.012(2)
C16 0.025(3) 0.027(4) 0.044(4) 0.003(3) 0.009(3) 0.005(3)
N18 0.052(3) 0.041(3) 0.039(3) 0.003(3) -0.010(3) -0.005(3)
C25 0.028(4) 0.043(4) 0.029(4) -0.016(3) 0.001(3) -0.014(3)
C66 0.044(4) 0.045(4) 0.036(4) -0.008(4) 0.016(3) -0.008(4)
C22 0.033(4) 0.035(4) 0.034(4) 0.005(3) -0.003(3) -0.004(3)
C53 0.044(4) 0.030(4) 0.056(5) -0.004(4) -0.003(4) 0.005(3)
C43 0.060(5) 0.025(4) 0.065(5) 0.012(4) -0.013(4) -0.002(3)
C11 0.028(4) 0.033(4) 0.058(4) 0.006(3) -0.007(3) -0.011(3)
C102 0.047(4) 0.033(4) 0.032(3) -0.009(3) -0.004(3) 0.009(3)
C106 0.067(5) 0.050(4) 0.034(4) -0.010(4) 0.010(4) -0.012(4)
C33 0.054(4) 0.041(4) 0.032(4) 0.008(3) -0.003(3) 0.000(3)
N17 0.039(3) 0.042(3) 0.029(3) -0.009(2) -0.001(3) 0.005(3)
C63 0.037(4) 0.027(4) 0.033(4) 0.002(3) -0.007(3) 0.007(3)
C13 0.021(3) 0.027(4) 0.026(4) -0.003(3) -0.009(3) -0.005(3)
C105 0.032(4) 0.037(4) 0.078(5) -0.012(4) -0.002(4) 0.007(3)
N27 0.039(3) 0.051(4) 0.056(4) -0.011(3) 0.024(3) -0.006(3)
C14 0.029(4) 0.021(3) 0.048(4) -0.005(3) 0.001(3) -0.010(3)
C23 0.034(4) 0.036(4) 0.027(4) 0.004(3) -0.007(3) 0.003(3)
C35 0.049(5) 0.064(5) 0.038(4) -0.015(4) 0.014(4) -0.020(4)
C55 0.037(4) 0.043(4) 0.084(6) -0.025(4) 0.011(4) -0.002(4)
C36 0.081(6) 0.032(4) 0.064(5) 0.001(4) 0.017(4) 0.012(4)
C83 0.067(5) 0.071(5) 0.049(4) -0.017(4) -0.019(4) 0.011(4)
C45 0.037(5) 0.077(6) 0.068(6) -0.051(5) 0.029(4) -0.004(4)
C26 0.029(3) 0.035(4) 0.057(4) -0.004(4) 0.011(3) 0.004(3)
C32 0.043(4) 0.048(4) 0.036(4) 0.015(3) -0.014(3) 0.006(3)
C93 0.062(5) 0.063(5) 0.048(4) 0.008(4) 0.004(4) 0.005(4)
C65 0.034(4) 0.034(4) 0.057(5) -0.010(4) 0.004(4) -0.009(3)
C85 0.056(5) 0.070(5) 0.055(4) 0.013(4) 0.000(4) -0.020(4)
C82 0.058(5) 0.048(4) 0.067(5) -0.005(4) 0.007(4) 0.023(4)
C18 0.086(6) 0.084(6) 0.065(5) 0.036(5) -0.020(5) 0.011(5)
C95 0.053(5) 0.063(5) 0.056(5) 0.006(4) -0.011(4) -0.016(4)
C92 0.071(5) 0.042(5) 0.085(6) 0.000(4) -0.017(4) 0.011(4)
C42 0.048(5) 0.085(6) 0.028(4) 0.010(4) -0.006(3) 0.000(4)
C56 0.066(5) 0.030(4) 0.067(5) -0.010(4) 0.030(4) 0.011(4)
C86 0.067(5) 0.063(5) 0.053(5) 0.013(4) 0.004(4) 0.012(4)
C126 0.092(6) 0.074(6) 0.042(4) -0.005(4) -0.002(4) -0.008(5)
C96 0.068(6) 0.101(7) 0.070(5) 0.020(5) -0.012(5) -0.011(5)
C46 0.087(7) 0.035(5) 0.085(6) -0.013(5) 0.011(5) 0.017(4)
C125 0.076(6) 0.032(4) 0.136(8) 0.000(5) -0.006(5) 0.004(4)
C17 0.076(6) 0.086(6) 0.067(5) -0.021(5) 0.038(5) 0.035(5)
C123 0.169(9) 0.078(6) 0.049(5) -0.011(5) -0.004(6) -0.069(6)
C115 0.058(5) 0.063(5) 0.076(5) 0.011(4) -0.010(4) 0.011(4)
C122 0.061(5) 0.057(5) 0.182(9) -0.012(6) 0.045(6) -0.001(5)
C54 0.030(4) 0.046(4) 0.046(4) -0.007(3) 0.021(3) 0.000(3)
C112 0.089(6) 0.033(4) 0.107(7) -0.021(4) -0.004(5) -0.013(4)
C116 0.095(7) 0.099(6) 0.053(5) -0.004(4) 0.023(5) -0.032(5)
C113 0.072(6) 0.151(9) 0.057(5) -0.011(6) 0.025(4) 0.009(6)

loop_
_atom_type_symbol
_atom_type_description
_atom_type_scat_dispersion_real
_atom_type_scat_dispersion_imag
_atom_type_scat_source
C C 0.0033 0.0016 'International Tables Vol C Tables 4.2.6.8 and 6.1.1.4'
H H 0.0000 0.0000 'International Tables Vol C Tables 4.2.6.8 and 6.1.1.4'
N N 0.0061 0.0033 'International Tables Vol C Tables 4.2.6.8 and 6.1.1.4'
S S 0.1246 0.1234 'International Tables Vol C Tables 4.2.6.8 and 6.1.1.4'
Fe Fe 0.3463 0.8444 'International Tables Vol C Tables 4.2.6.8 and 6.1.1.4'

loop_
_geom_angle_atom_site_label_1
_geom_angle_atom_site_label_2
_geom_angle_atom_site_label_3
_geom_angle
N11 Fe1 N21 93.61(17)
N11 Fe1 N17 96.73(17)
N21 Fe1 N17 95.43(17)
N11 Fe1 S1 119.36(13)
N21 Fe1 S1 138.84(13)
N17 Fe1 S1 103.64(14)
N11 Fe1 Fe2 141.11(12)
N21 Fe1 Fe2 121.70(13)
N17 Fe1 Fe2 95.59(13)
S1 Fe1 Fe2 21.82(4)
N14 Fe2 N24 93.28(18)
N14 Fe2 N18 109.84(18)
N24 Fe2 N18 101.49(18)
N14 Fe2 S1 120.75(14)
N24 Fe2 S1 129.05(13)
N18 Fe2 S1 100.67(14)
N14 Fe2 Fe1 131.63(13)
N24 Fe2 Fe1 132.67(12)
N18 Fe2 Fe1 79.11(13)
S1 Fe2 Fe1 21.66(4)
Fe1 S1 Fe2 136.52(8)
C44 N24 C16 119.2(5)
C44 N24 Fe2 123.1(3)
C16 N24 Fe2 117.1(4)
C41 N21 C13 120.8(4)
C41 N21 Fe1 121.6(4)
C13 N21 Fe1 117.6(3)
C21 N11 C12 118.1(4)
C21 N11 Fe1 122.4(3)
C12 N11 Fe1 119.4(3)
C41 C31 C21 129.6(5)
C26 C76 C86 114.1(5)
C26 C76 C96 110.4(5)
C86 C76 C96 110.6(6)
C52 C62 C12 118.5(6)
C52 C62 C102 119.9(5)
C12 C62 C102 121.5(5)
C24 N14 C15 118.1(4)
C24 N14 Fe2 124.3(4)
C15 N14 Fe2 117.3(3)
C113 C103 C63 112.6(6)
C113 C103 C123 109.2(6)
C63 C103 C123 113.1(6)
N11 C21 C31 122.7(5)
N11 C21 C11 120.7(5)
C31 C21 C11 116.6(5)
N21 C41 C31 124.2(5)
N21 C41 C51 119.0(5)
C31 C41 C51 116.7(5)
N24 C44 C34 123.0(5)
N24 C44 C54 120.2(5)
C34 C44 C54 116.8(5)
C82 C72 C22 109.3(5)
C82 C72 C92 110.7(5)
C22 C72 C92 112.9(5)
C25 C75 C95 111.3(5)
C25 C75 C85 114.0(5)
C95 C75 C85 109.6(5)
N14 C24 C34 122.5(5)
N14 C24 C14 121.3(5)
C34 C24 C14 116.1(5)
C62 C12 C22 120.2(5)
C62 C12 N11 119.3(5)
C22 C12 N11 120.5(5)
C42 C52 C62 121.6(6)
C23 C73 C83 114.5(5)
C23 C73 C93 110.3(5)
C83 C73 C93 109.5(5)
N18 N28 C18 112.8(5)
C65 C15 C25 121.6(5)
C65 C15 N14 119.1(5)
C25 C15 N14 119.3(5)
C44 C34 C24 130.6(5)
C66 C16 C26 120.9(5)
C66 C16 N24 121.9(5)
C26 C16 N24 117.2(5)
N28 N18 Fe2 116.7(4)
C35 C25 C15 116.9(6)
C35 C25 C75 121.7(6)
C15 C25 C75 121.4(5)
C56 C66 C16 118.3(6)
C56 C66 C106 120.0(6)
C16 C66 C106 121.7(5)
C32 C22 C12 119.0(5)
C32 C22 C72 118.8(5)
C12 C22 C72 122.1(5)
C63 C53 C43 122.0(6)
C33 C43 C53 118.7(6)
C112 C102 C62 113.0(5)
C112 C102 C122 110.4(6)
C62 C102 C122 111.1(5)
C66 C106 C126 111.6(5)
C66 C106 C116 110.6(6)
C126 C106 C116 109.2(5)
C43 C33 C23 122.2(6)
N27 N17 Fe1 117.1(3)
C53 C63 C13 118.3(5)
C53 C63 C103 120.9(6)
C13 C63 C103 120.8(5)
C23 C13 C63 121.0(5)
C23 C13 N21 119.8(5)
C63 C13 N21 119.2(4)
C65 C105 C115 111.0(5)
C65 C105 C125 113.2(6)
C115 C105 C125 109.5(6)
N17 N27 C17 112.6(5)
C33 C23 C13 117.7(5)
C33 C23 C73 119.0(5)
C13 C23 C73 123.3(5)
C45 C35 C25 122.5(6)
C45 C55 C65 122.4(7)
C46 C36 C26 122.0(7)
C55 C45 C35 119.1(6)
C36 C26 C16 118.0(6)
C36 C26 C76 119.3(6)
C16 C26 C76 122.7(5)
C42 C32 C22 120.5(6)
C55 C65 C15 117.5(6)
C55 C65 C105 119.5(6)
C15 C65 C105 123.0(5)
C32 C42 C52 120.2(6)
C46 C56 C66 120.7(7)
C36 C46 C56 119.9(6)

loop_
_geom_bond_atom_site_label_1
_geom_bond_atom_site_label_2
_geom_bond_distance
Fe1 N11 2.023(4)
Fe1 N21 2.040(4)
Fe1 N17 2.181(4)
Fe1 S1 2.2079(18)
Fe1 Fe2 4.1157(10)
Fe2 N14 2.019(4)
Fe2 N24 2.031(5)
Fe2 N18 2.175(4)
Fe2 S1 2.2229(18)
N24 C44 1.347(6)
N24 C16 1.432(7)
N21 C41 1.334(7)
N21 C13 1.440(7)
N11 C21 1.332(6)
N11 C12 1.433(7)
C31 C41 1.396(7)
C31 C21 1.421(7)
C76 C26 1.514(9)
C76 C86 1.532(8)
C76 C96 1.536(9)
C62 C52 1.386(8)
C62 C12 1.407(7)
C62 C102 1.507(8)
N14 C24 1.327(7)
N14 C15 1.440(7)
C103 C113 1.498(9)
C103 C63 1.501(7)
C103 C123 1.531(9)
C21 C11 1.496(7)
C41 C51 1.519(7)
C44 C34 1.384(7)
C44 C54 1.523(7)
C72 C82 1.520(9)
C72 C22 1.521(8)
C72 C92 1.529(8)
C75 C25 1.508(8)
C75 C95 1.534(8)
C75 C85 1.540(8)
C24 C34 1.406(7)
C24 C14 1.515(7)
C12 C22 1.408(8)
C52 C42 1.384(9)
C73 C23 1.510(8)
C73 C83 1.529(8)
C73 C93 1.544(8)
N28 N18 1.425(7)
N28 C18 1.457(8)
C15 C65 1.410(8)
C15 C25 1.411(8)
C16 C66 1.398(8)
C16 C26 1.404(8)
C25 C35 1.396(8)
C66 C56 1.398(8)
C66 C106 1.522(8)
C22 C32 1.403(8)
C53 C63 1.373(8)
C53 C43 1.388(9)
C43 C33 1.370(8)
C102 C112 1.502(8)
C102 C122 1.523(9)
C106 C126 1.531(9)
C106 C116 1.546(9)
C33 C23 1.397(8)
N17 N27 1.421(6)
C63 C13 1.411(7)
C13 C23 1.399(7)
C105 C65 1.499(9)
C105 C115 1.516(9)
C105 C125 1.538(8)
N27 C17 1.449(8)
C35 C45 1.381(10)
C55 C45 1.362(10)
C55 C65 1.395(9)
C36 C46 1.354(9)
C36 C26 1.389(8)
C32 C42 1.372(9)
C56 C46 1.384(10)

loop_
_geom_torsion_atom_site_label_1
_geom_torsion_atom_site_label_2
_geom_torsion_atom_site_label_3
_geom_torsion_atom_site_label_4
_geom_torsion
N11 Fe1 Fe2 N14 -72.5(2)
N21 Fe1 Fe2 N14 79.6(2)
N17 Fe1 Fe2 N14 179.5(2)
S1 Fe1 Fe2 N14 -67.4(2)
N11 Fe1 Fe2 N24 84.9(3)
N21 Fe1 Fe2 N24 -123.0(2)
N17 Fe1 Fe2 N24 -23.1(2)
S1 Fe1 Fe2 N24 90.0(2)
N11 Fe1 Fe2 N18 -179.5(2)
N21 Fe1 Fe2 N18 -27.38(19)
N17 Fe1 Fe2 N18 72.54(19)
S1 Fe1 Fe2 N18 -174.32(19)
N11 Fe1 Fe2 S1 -5.1(2)
N21 Fe1 Fe2 S1 146.94(18)
N17 Fe1 Fe2 S1 -113.14(18)
N11 Fe1 S1 Fe2 176.30(16)
N21 Fe1 S1 Fe2 -44.8(2)
N17 Fe1 S1 Fe2 70.34(18)
N14 Fe2 S1 Fe1 126.60(18)
N24 Fe2 S1 Fe1 -108.77(19)
N18 Fe2 S1 Fe1 5.68(19)
N14 Fe2 N24 C44 -14.2(4)
N18 Fe2 N24 C44 96.8(4)
S1 Fe2 N24 C44 -149.1(4)
Fe1 Fe2 N24 C44 -177.5(3)
N14 Fe2 N24 C16 156.5(4)
N18 Fe2 N24 C16 -92.5(4)
S1 Fe2 N24 C16 21.6(4)
Fe1 Fe2 N24 C16 -6.8(5)
N11 Fe1 N21 C41 -18.7(4)
N17 Fe1 N21 C41 78.4(4)
S1 Fe1 N21 C41 -163.6(3)
Fe2 Fe1 N21 C41 178.5(3)
N11 Fe1 N21 C13 160.0(4)
N17 Fe1 N21 C13 -102.9(4)
S1 Fe1 N21 C13 15.1(4)
Fe2 Fe1 N21 C13 -2.8(4)
N21 Fe1 N11 C21 23.6(4)
N17 Fe1 N11 C21 -72.3(4)
S1 Fe1 N11 C21 177.8(3)
Fe2 Fe1 N11 C21 -180.0(3)
N21 Fe1 N11 C12 -153.0(4)
N17 Fe1 N11 C12 111.1(4)
S1 Fe1 N11 C12 1.3(4)
Fe2 Fe1 N11 C12 3.5(5)
N24 Fe2 N14 C24 10.9(4)
N18 Fe2 N14 C24 -92.6(4)
S1 Fe2 N14 C24 151.1(4)
Fe1 Fe2 N14 C24 174.5(3)
N24 Fe2 N14 C15 -163.5(4)
N18 Fe2 N14 C15 93.0(4)
S1 Fe2 N14 C15 -23.3(4)
Fe1 Fe2 N14 C15 0.0(4)
C12 N11 C21 C31 162.8(5)
Fe1 N11 C21 C31 -13.8(7)
C12 N11 C21 C11 -16.7(7)
Fe1 N11 C21 C11 166.7(4)
C41 C31 C21 N11 -10.4(9)
C41 C31 C21 C11 169.2(6)
C13 N21 C41 C31 -174.8(5)
Fe1 N21 C41 C31 3.9(7)
C13 N21 C41 C51 3.0(7)
Fe1 N21 C41 C51 -178.3(4)
C21 C31 C41 N21 15.9(9)
C21 C31 C41 C51 -161.9(5)
C16 N24 C44 C34 -164.8(5)
Fe2 N24 C44 C34 5.7(7)
C16 N24 C44 C54 14.7(7)
Fe2 N24 C44 C54 -174.9(4)
C15 N14 C24 C34 175.5(5)
Fe2 N14 C24 C34 1.1(7)
C15 N14 C24 C14 -7.3(7)
Fe2 N14 C24 C14 178.3(4)
C52 C62 C12 C22 -0.5(8)
C102 C62 C12 C22 -179.0(5)
C52 C62 C12 N11 -179.3(5)
C102 C62 C12 N11 2.2(8)
C21 N11 C12 C62 -89.6(6)
Fe1 N11 C12 C62 87.0(5)
C21 N11 C12 C22 91.5(6)
Fe1 N11 C12 C22 -91.8(5)
C12 C62 C52 C42 -0.1(9)
C102 C62 C52 C42 178.4(6)
C24 N14 C15 C65 80.0(6)
Fe2 N14 C15 C65 -105.2(5)
C24 N14 C15 C25 -101.7(6)
Fe2 N14 C15 C25 73.1(5)
N24 C44 C34 C24 13.3(9)
C54 C44 C34 C24 -166.2(6)
N14 C24 C34 C44 -17.2(9)
C14 C24 C34 C44 165.5(6)
C44 N24 C16 C66 -93.0(7)
Fe2 N24 C16 C66 96.0(6)
C44 N24 C16 C26 89.0(6)
Fe2 N24 C16 C26 -82.0(6)
C18 N28 N18 Fe2 -169.0(5)
N14 Fe2 N18 N28 46.4(5)
N24 Fe2 N18 N28 -51.3(4)
S1 Fe2 N18 N28 174.8(4)
Fe1 Fe2 N18 N28 177.0(4)
C65 C15 C25 C35 -1.6(8)
N14 C15 C25 C35 -179.8(5)
C65 C15 C25 C75 -178.9(5)
N14 C15 C25 C75 2.9(7)
C95 C75 C25 C35 -90.7(6)
C85 C75 C25 C35 33.8(7)
C95 C75 C25 C15 86.5(6)
C85 C75 C25 C15 -149.0(5)
C26 C16 C66 C56 1.4(9)
N24 C16 C66 C56 -176.5(5)
C26 C16 C66 C106 -178.0(5)
N24 C16 C66 C106 4.1(9)
C62 C12 C22 C32 0.2(8)
N11 C12 C22 C32 179.0(5)
C62 C12 C22 C72 -177.1(5)
N11 C12 C22 C72 1.7(8)
C82 C72 C22 C32 -75.9(7)
C92 C72 C22 C32 47.9(8)
C82 C72 C22 C12 101.5(6)
C92 C72 C22 C12 -134.7(6)
C63 C53 C43 C33 1.8(10)
C52 C62 C102 C112 52.2(8)
C12 C62 C102 C112 -129.3(6)
C52 C62 C102 C122 -72.5(8)
C12 C62 C102 C122 106.0(7)
C56 C66 C106 C126 59.9(8)
C16 C66 C106 C126 -120.7(6)
C56 C66 C106 C116 -61.9(8)
C16 C66 C106 C116 117.5(7)
C53 C43 C33 C23 -1.2(10)
N11 Fe1 N17 N27 -139.8(4)
N21 Fe1 N17 N27 125.9(4)
S1 Fe1 N17 N27 -17.4(4)
Fe2 Fe1 N17 N27 3.2(4)
C43 C53 C63 C13 -1.7(9)
C43 C53 C63 C103 179.9(6)
C113 C103 C63 C53 86.4(8)
C123 C103 C63 C53 -38.0(9)
C113 C103 C63 C13 -92.0(8)
C123 C103 C63 C13 143.6(6)
C53 C63 C13 C23 1.0(9)
C103 C63 C13 C23 179.5(5)
C53 C63 C13 N21 -179.4(5)
C103 C63 C13 N21 -1.0(8)
C41 N21 C13 C23 -81.1(7)
Fe1 N21 C13 C23 100.2(5)
C41 N21 C13 C63 99.3(6)
Fe1 N21 C13 C63 -79.4(6)
Fe1 N17 N27 C17 163.2(4)
C43 C33 C23 C13 0.6(9)
C43 C33 C23 C73 -179.6(6)
C63 C13 C23 C33 -0.5(8)
N21 C13 C23 C33 179.9(5)
C63 C13 C23 C73 179.7(5)
N21 C13 C23 C73 0.1(8)
C83 C73 C23 C33 -53.9(8)
C93 C73 C23 C33 70.2(7)
C83 C73 C23 C13 125.9(6)
C93 C73 C23 C13 -110.0(6)
C15 C25 C35 C45 -0.4(9)
C75 C25 C35 C45 176.9(6)
C65 C55 C45 C35 -0.3(10)
C25 C35 C45 C55 1.4(10)
C46 C36 C26 C16 0.8(10)
C46 C36 C26 C76 -177.9(6)
C66 C16 C26 C36 -1.2(9)
N24 C16 C26 C36 176.8(5)
C66 C16 C26 C76 177.4(5)
N24 C16 C26 C76 -4.6(8)
C86 C76 C26 C36 -45.3(8)
C96 C76 C26 C36 80.0(7)
C86 C76 C26 C16 136.1(6)
C96 C76 C26 C16 -98.5(7)
C12 C22 C32 C42 0.6(9)
C72 C22 C32 C42 178.1(6)
C45 C55 C65 C15 -1.6(9)
C45 C55 C65 C105 176.3(6)
C25 C15 C65 C55 2.5(8)
N14 C15 C65 C55 -179.2(5)
C25 C15 C65 C105 -175.3(5)
N14 C15 C65 C105 3.0(8)
C115 C105 C65 C55 -75.0(7)
C125 C105 C65 C55 48.6(8)
C115 C105 C65 C15 102.7(7)
C125 C105 C65 C15 -133.6(6)
C22 C32 C42 C52 -1.2(10)
C62 C52 C42 C32 1.0(10)
C16 C66 C56 C46 -1.1(10)
C106 C66 C56 C46 178.3(6)
C26 C36 C46 C56 -0.5(12)
C66 C56 C46 C36 0.6(11)
